data_2106559
loop_
_publ_author_name
'Messer, D.'
'Breitinger, D.K.'
'Haegler, W.'

_publ_section_title
;
 Hexasodium tetrasulfitopalladate(II) dihydrate, Na6 Pd (S O3)4 (H2 O)2: A
 structure with a pronounced rod packing
;
_journal_name_full 'Acta Crystallographica B (24,1968-38,1982)'
_journal_page_first 19
_journal_page_last 23
_journal_volume 37
_journal_year 1981
_chemical_formula_sum 'H4 Na6 O14 Pd S4'
_chemical_name_systematic 'Na6 (Pd (S O3)4) (H2 O)2'
_space_group_IT_number 88
_symmetry_space_group_name_Hall '-I 4ad'
_symmetry_space_group_name_H-M 'I 41/a :2'
_cell_angle_alpha 90
_cell_angle_beta 90
_cell_angle_gamma 90
_cell_formula_units_Z 8
_cell_length_a 16.488
_cell_length_b 16.488
_cell_length_c 10.663
_cell_volume 2898.781
_citation_journal_id_ASTM ACBCAR
_cod_data_source_file Messer_ACBCAR_1981_28.cif
_cod_data_source_block H4Na6O14Pd1S4
_cod_original_formula_sum 'H4 Na6 O14 Pd1 S4'
_cod_database_code 2106559

loop_
_symmetry_equiv_pos_as_xyz
x,y,z
-y+3/4,x+1/4,z+1/4
-x+1/2,-y,z+1/2
y+3/4,-x+3/4,z+3/4
-x,-y,-z
y-3/4,-x-1/4,-z-1/4
x-1/2,y,-z-1/2
-y-3/4,x-3/4,-z-3/4
x+1/2,y+1/2,z+1/2
-y+5/4,x+3/4,z+3/4
-x+1,-y+1/2,z+1
y+5/4,-x+5/4,z+5/4
-x+1/2,-y+1/2,-z+1/2
y-1/4,-x+1/4,-z+1/4
x,y+1/2,-z
-y-1/4,x-1/4,-z-1/4

loop_
_atom_site_label
_atom_site_type_symbol
_atom_site_fract_x
_atom_site_fract_y
_atom_site_fract_z
_atom_site_occupancy
_atom_site_U_iso_or_equiv
Na3 Na+1 0.3741 0.4482 0.1826 1 0.0
Na1 Na+1 0.3119 0.2303 0.1251 1 0.0
H1 H+1 0.2438 0.4904 0.2831 1 0.0
Na2 Na+1 0.4292 0.0498 0.0908 1 0.0
S1 S+4 0.0567 0.3772 0.1536 1 0.0
O1 O-2 0.079 0.4196 0.0347 1 0.0
S2 S+4 0.1081 0.3401 0.6549 1 0.0
O3 O-2 0.1295 0.3692 0.2352 1 0.0
O4 O-2 0.1493 0.3628 0.5354 1 0.0
Pd1 Pd+2 0 0.25 0.125 1 0.0
O2 O-2 -0.0015 0.4306 0.2215 1 0.0
Pd2 Pd+2 0 0.25 0.625 1 0.0
O6 O-2 0.1697 0.3024 0.7391 1 0.0
O7 O-2 0.2619 0.4934 0.374 1 0.0
O5 O-2 0.0792 0.4148 0.7172 1 0.0
